data_8106424
loop_
_publ_author_name
'Al-Omary, Fatmah A. M.'
'Al-Rasheed, Lamees S.'
'Ghabbour, Hazem A.'
'El-Emam, Ali A.'

_publ_section_title
;
 Crystal structure of 3-(adamantan-1-yl)-1-(4-bromophenyl)urea,
 C17H21BrN2O
;
_journal_issue 1
_journal_name_full 'Zeitschrift f\"ur Kristallographie - New Crystal Structures'
_journal_page_first 37
_journal_page_last 39
_journal_paper_doi 10.1515/ncrs-2016-0118
_journal_volume 232
_journal_year 2017
_chemical_formula_sum 'C17 H21 Br N2 O'
_chemical_formula_weight 349.27
_space_group_IT_number 33
_space_group_name_Hall 'P 2c -2n'
_space_group_name_H-M_alt 'P n a 21'
_symmetry_cell_setting orthorhombic
_symmetry_Int_Tables_number 33
_symmetry_space_group_name_Hall 'P 2c -2n'
_symmetry_space_group_name_H-M 'P n a 21'
_atom_sites_solution_hydrogens geom
_atom_sites_solution_primary direct
_atom_sites_solution_secondary difmap
_cell_angle_alpha 90.00
_cell_angle_beta 90.00
_cell_angle_gamma 90.00
_cell_formula_units_Z 4
_cell_length_a 9.2558(12)
_cell_length_b 13.0186(17)
_cell_length_c 13.4684(18)
_cell_measurement_reflns_used 2515
_cell_measurement_temperature 100(2)
_cell_measurement_theta_max 20.33
_cell_measurement_theta_min 3.02
_cell_volume 1622.9(4)
_computing_cell_refinement 'Bruker SMART'
_computing_data_collection 'Bruker SMART'
_computing_data_reduction 'Bruker SAINT'
_computing_molecular_graphics 'Bruker SHELXTL'
_computing_publication_material 'Bruker SHELXTL'
_computing_structure_refinement 'Bruker SHELXTL'
_computing_structure_solution 'Bruker SHELXTL'
_diffrn_ambient_temperature 100(2)
_diffrn_measured_fraction_theta_full 1.000
_diffrn_measured_fraction_theta_max 1.000
_diffrn_measurement_device_type 'CCD area detector'
_diffrn_measurement_method 'phi and omega scans'
_diffrn_radiation_monochromator graphite
_diffrn_radiation_source 'fine-focus micro tube'
_diffrn_radiation_type MoK\a
_diffrn_radiation_wavelength 0.71073
_diffrn_reflns_av_R_equivalents 0.0000
_diffrn_reflns_av_sigmaI/netI 0.0731
_diffrn_reflns_limit_h_max 12
_diffrn_reflns_limit_h_min 0
_diffrn_reflns_limit_k_max 16
_diffrn_reflns_limit_k_min 0
_diffrn_reflns_limit_l_max 17
_diffrn_reflns_limit_l_min -16
_diffrn_reflns_number 3525
_diffrn_reflns_theta_full 27.49
_diffrn_reflns_theta_max 27.49
_diffrn_reflns_theta_min 2.18
_diffrn_standards_decay_% .
_diffrn_standards_interval_count .
_diffrn_standards_interval_time .
_diffrn_standards_number 0
_exptl_absorpt_coefficient_mu 2.534
_exptl_absorpt_correction_T_max 0.889
_exptl_absorpt_correction_T_min 0.810
_exptl_absorpt_correction_type multi-scan
_exptl_absorpt_process_details SADABS_Bruker_2014
_exptl_crystal_colour colourless
_exptl_crystal_density_diffrn 1.429
_exptl_crystal_density_method 'not measured'
_exptl_crystal_description block
_exptl_crystal_F_000 720
_exptl_crystal_size_max 0.485
_exptl_crystal_size_mid 0.221
_exptl_crystal_size_min 0.18
_refine_diff_density_max 0.441
_refine_diff_density_min -0.384
_refine_diff_density_rms 0.046
_refine_ls_abs_structure_details 'Flack H D (1983), Acta Cryst. A39, 876-881'
_refine_ls_abs_structure_Flack 0.418(12)
_refine_ls_extinction_method none
_refine_ls_goodness_of_fit_ref 0.994
_refine_ls_hydrogen_treatment mixed
_refine_ls_matrix_type full
_refine_ls_number_parameters 199
_refine_ls_number_reflns 3525
_refine_ls_number_restraints 1
_refine_ls_restrained_S_all 0.994
_refine_ls_R_factor_all 0.1243
_refine_ls_R_factor_gt 0.0471
_refine_ls_shift/su_max 0.000
_refine_ls_shift/su_mean 0.000
_refine_ls_structure_factor_coef Fsqd
_refine_ls_weighting_details 'calc w=1/[\s^2^(Fo^2^)+(0.0345P)^2^+0.6788P] where P=(Fo^2^+2Fc^2^)/3'
_refine_ls_weighting_scheme calc
_refine_ls_wR_factor_gt 0.0868
_refine_ls_wR_factor_ref 0.1059
_reflns_number_gt 1934
_reflns_number_total 3525
_reflns_threshold_expression >2sigma(I)
_cod_data_source_file suppl_ncrs-2016-0118_suppl.cif
_cod_data_source_block t
_cod_database_code 8106424

loop_
_symmetry_equiv_pos_as_xyz
'x, y, z'
'-x, -y, z+1/2'
'x+1/2, -y+1/2, z'
'-x+1/2, y+1/2, z+1/2'

loop_
_atom_site_label
_atom_site_type_symbol
_atom_site_fract_x
_atom_site_fract_y
_atom_site_fract_z
_atom_site_U_iso_or_equiv
_atom_site_adp_type
_atom_site_occupancy
_atom_site_symmetry_multiplicity
_atom_site_calc_flag
_atom_site_refinement_flags
_atom_site_disorder_assembly
_atom_site_disorder_group
Br1 Br 0.36803(8) 0.67620(5) 0.73438(7) 0.1262(3) Uani 1 1 d . . .
O1 O 0.4429(3) 0.2152(2) 0.4914(2) 0.0583(8) Uani 1 1 d . . .
N1 N 0.6674(4) 0.1564(2) 0.4538(3) 0.0513(11) Uani 1 1 d . . .
N2 N 0.6388(4) 0.3150(2) 0.5210(3) 0.0516(10) Uani 1 1 d . . .
C11 C 0.5742(3) 0.2260(3) 0.4884(3) 0.0408(9) Uani 1 1 d . . .
C17 C 0.4583(4) 0.3833(3) 0.6352(3) 0.0509(12) Uani 1 1 d . . .
H17A H 0.4226 0.3162 0.6480 0.061 Uiso 1 1 calc R . .
C12 C 0.5709(4) 0.3975(3) 0.5688(3) 0.0398(10) Uani 1 1 d . . .
C1 C 0.5598(4) -0.0106(3) 0.4993(3) 0.0532(11) Uani 1 1 d . . .
H1A H 0.4675 0.0223 0.5185 0.064 Uiso 1 1 calc R . .
H1B H 0.6223 -0.0143 0.5588 0.064 Uiso 1 1 calc R . .
C6 C 0.6339(3) 0.0532(3) 0.4190(3) 0.0390(9) Uani 1 1 d . . .
C16 C 0.3977(5) 0.4672(4) 0.6831(4) 0.0609(12) Uani 1 1 d . . .
H16A H 0.3192 0.4574 0.7276 0.073 Uiso 1 1 calc R . .
C13 C 0.6198(4) 0.4966(3) 0.5520(3) 0.0509(11) Uani 1 1 d . . .
H13A H 0.6953 0.5079 0.5055 0.061 Uiso 1 1 calc R . .
C15 C 0.4501(6) 0.5634(4) 0.6667(4) 0.0629(13) Uani 1 1 d . . .
C5 C 0.7776(4) 0.0024(3) 0.3932(4) 0.0593(13) Uani 1 1 d . . .
H5A H 0.8273 0.0428 0.3411 0.071 Uiso 1 1 calc R . .
H5B H 0.8404 0.0008 0.4527 0.071 Uiso 1 1 calc R . .
C14 C 0.5608(5) 0.5787(3) 0.6016(4) 0.0622(13) Uani 1 1 d . . .
H14A H 0.5970 0.6460 0.5906 0.075 Uiso 1 1 calc R . .
C2 C 0.5306(5) -0.1202(3) 0.4595(4) 0.0662(14) Uani 1 1 d . . .
H2A H 0.4799 -0.1613 0.5117 0.079 Uiso 1 1 calc R . .
C7 C 0.4375(5) -0.1155(4) 0.3679(5) 0.0766(15) Uani 1 1 d . . .
H7A H 0.3436 -0.0830 0.3840 0.092 Uiso 1 1 calc R . .
H7B H 0.4185 -0.1858 0.3431 0.092 Uiso 1 1 calc R . .
C8 C 0.5140(6) -0.0536(4) 0.2890(4) 0.0759(15) Uani 1 1 d . . .
H8A H 0.4528 -0.0512 0.2279 0.091 Uiso 1 1 calc R . .
C4 C 0.7517(5) -0.1064(4) 0.3563(5) 0.0779(17) Uani 1 1 d . . .
H4A H 0.8465 -0.1388 0.3393 0.094 Uiso 1 1 calc R . .
C9 C 0.5387(5) 0.0552(4) 0.3265(4) 0.0630(13) Uani 1 1 d . . .
H9A H 0.4447 0.0875 0.3425 0.076 Uiso 1 1 calc R . .
H9B H 0.5858 0.0966 0.2741 0.076 Uiso 1 1 calc R . .
C3 C 0.6766(6) -0.1704(4) 0.4360(5) 0.0858(17) Uani 1 1 d . . .
H3A H 0.7370 -0.1731 0.4967 0.103 Uiso 1 1 calc R . .
H3B H 0.6618 -0.2414 0.4120 0.103 Uiso 1 1 calc R . .
C10 C 0.6576(6) -0.1027(4) 0.2641(4) 0.097(2) Uani 1 1 d . . .
H10A H 0.7066 -0.0625 0.2116 0.116 Uiso 1 1 calc R . .
H10B H 0.6417 -0.1732 0.2389 0.116 Uiso 1 1 calc R . .
H1N1 H 0.744(4) 0.171(2) 0.467(2) 0.017(9) Uiso 1 1 d . . .
H1N2 H 0.723(4) 0.320(2) 0.519(2) 0.019(9) Uiso 1 1 d . . .

loop_
_atom_site_aniso_label
_atom_site_aniso_U_11
_atom_site_aniso_U_22
_atom_site_aniso_U_33
_atom_site_aniso_U_23
_atom_site_aniso_U_13
_atom_site_aniso_U_12
Br1 0.1581(7) 0.0852(4) 0.1354(6) -0.0579(4) 0.0280(6) 0.0210(4)
O1 0.0216(12) 0.0517(17) 0.102(2) -0.0124(17) 0.0005(16) -0.0009(12)
N1 0.0167(16) 0.041(2) 0.097(3) -0.0167(19) -0.0014(17) 0.0007(15)
N2 0.0196(16) 0.039(2) 0.096(3) -0.0154(18) -0.0006(18) 0.0006(15)
C11 0.0214(19) 0.036(2) 0.065(3) -0.005(2) -0.002(2) -0.0009(17)
C17 0.051(3) 0.035(3) 0.067(3) 0.004(2) 0.007(2) -0.004(2)
C12 0.0273(18) 0.038(2) 0.054(3) -0.0040(19) -0.0084(19) 0.0006(17)
C1 0.066(3) 0.042(2) 0.052(3) 0.002(2) 0.015(2) 0.001(2)
C6 0.0309(19) 0.032(2) 0.054(3) -0.0063(17) -0.0007(19) 0.0022(17)
C16 0.058(3) 0.062(3) 0.062(3) -0.003(2) 0.017(2) -0.006(2)
C13 0.038(2) 0.049(3) 0.066(3) 0.000(2) 0.007(2) -0.0047(19)
C15 0.073(3) 0.050(3) 0.066(3) -0.014(3) -0.002(3) 0.009(3)
C5 0.038(2) 0.051(3) 0.089(4) -0.017(2) 0.009(2) 0.000(2)
C14 0.071(3) 0.035(3) 0.080(4) 0.001(2) -0.008(3) -0.011(2)
C2 0.083(3) 0.045(3) 0.071(4) 0.009(2) 0.035(3) -0.008(2)
C7 0.074(3) 0.057(3) 0.099(4) -0.035(3) 0.021(4) -0.026(3)
C8 0.089(4) 0.086(4) 0.053(3) -0.009(3) -0.002(3) -0.033(3)
C4 0.061(3) 0.047(3) 0.125(5) -0.033(3) 0.030(4) 0.000(2)
C9 0.064(3) 0.067(3) 0.058(3) 0.006(2) -0.007(2) -0.006(2)
C3 0.096(4) 0.042(3) 0.120(5) 0.005(3) 0.016(4) 0.016(3)
C10 0.108(4) 0.080(4) 0.102(6) -0.046(4) 0.052(4) -0.040(3)

loop_
_atom_type_symbol
_atom_type_description
_atom_type_scat_dispersion_real
_atom_type_scat_dispersion_imag
_atom_type_scat_source
C C 0.0033 0.0016 'International Tables Vol C Tables 4.2.6.8 and 6.1.1.4'
H H 0.0000 0.0000 'International Tables Vol C Tables 4.2.6.8 and 6.1.1.4'
N N 0.0061 0.0033 'International Tables Vol C Tables 4.2.6.8 and 6.1.1.4'
O O 0.0106 0.0060 'International Tables Vol C Tables 4.2.6.8 and 6.1.1.4'
Br Br -0.2901 2.4595 'International Tables Vol C Tables 4.2.6.8 and 6.1.1.4'

loop_
_geom_angle_atom_site_label_1
_geom_angle_atom_site_label_2
_geom_angle_atom_site_label_3
_geom_angle
_geom_angle_site_symmetry_1
_geom_angle_site_symmetry_3
C11 N1 C6 127.0(3) . .
C11 N1 H1N1 111(2) . .
C6 N1 H1N1 120(2) . .
C11 N2 C12 126.7(3) . .
C11 N2 H1N2 120(2) . .
C12 N2 H1N2 113(2) . .
O1 C11 N1 125.1(4) . .
O1 C11 N2 121.2(3) . .
N1 C11 N2 113.8(3) . .
C12 C17 C16 120.0(4) . .
C12 C17 H17A 120.0 . .
C16 C17 H17A 120.0 . .
C17 C12 C13 118.4(4) . .
C17 C12 N2 122.1(4) . .
C13 C12 N2 119.5(4) . .
C6 C1 C2 109.6(3) . .
C6 C1 H1A 109.8 . .
C2 C1 H1A 109.8 . .
C6 C1 H1B 109.8 . .
C2 C1 H1B 109.8 . .
H1A C1 H1B 108.2 . .
N1 C6 C5 106.7(3) . .
N1 C6 C1 111.7(3) . .
C5 C6 C1 108.5(3) . .
N1 C6 C9 111.8(3) . .
C5 C6 C9 108.9(4) . .
C1 C6 C9 109.1(3) . .
C15 C16 C17 120.3(4) . .
C15 C16 H16A 119.8 . .
C17 C16 H16A 119.8 . .
C14 C13 C12 121.0(4) . .
C14 C13 H13A 119.5 . .
C12 C13 H13A 119.5 . .
C16 C15 C14 120.5(4) . .
C16 C15 Br1 119.6(4) . .
C14 C15 Br1 120.0(4) . .
C4 C5 C6 110.0(3) . .
C4 C5 H5A 109.7 . .
C6 C5 H5A 109.7 . .
C4 C5 H5B 109.7 . .
C6 C5 H5B 109.7 . .
H5A C5 H5B 108.2 . .
C15 C14 C13 119.9(4) . .
C15 C14 H14A 120.1 . .
C13 C14 H14A 120.1 . .
C7 C2 C3 110.7(4) . .
C7 C2 C1 110.2(4) . .
C3 C2 C1 108.0(4) . .
C7 C2 H2A 109.3 . .
C3 C2 H2A 109.3 . .
C1 C2 H2A 109.3 . .
C2 C7 C8 109.3(4) . .
C2 C7 H7A 109.8 . .
C8 C7 H7A 109.8 . .
C2 C7 H7B 109.8 . .
C8 C7 H7B 109.8 . .
H7A C7 H7B 108.3 . .
C7 C8 C10 110.0(5) . .
C7 C8 C9 109.5(4) . .
C10 C8 C9 109.6(4) . .
C7 C8 H8A 109.2 . .
C10 C8 H8A 109.2 . .
C9 C8 H8A 109.2 . .
C10 C4 C5 109.2(5) . .
C10 C4 C3 109.3(4) . .
C5 C4 C3 110.5(4) . .
C10 C4 H4A 109.3 . .
C5 C4 H4A 109.3 . .
C3 C4 H4A 109.3 . .
C8 C9 C6 110.0(4) . .
C8 C9 H9A 109.7 . .
C6 C9 H9A 109.7 . .
C8 C9 H9B 109.7 . .
C6 C9 H9B 109.7 . .
H9A C9 H9B 108.2 . .
C4 C3 C2 108.3(4) . .
C4 C3 H3A 110.0 . .
C2 C3 H3A 110.0 . .
C4 C3 H3B 110.0 . .
C2 C3 H3B 110.0 . .
H3A C3 H3B 108.4 . .
C8 C10 C4 109.7(4) . .
C8 C10 H10A 109.7 . .
C4 C10 H10A 109.7 . .
C8 C10 H10B 109.7 . .
C4 C10 H10B 109.7 . .
H10A C10 H10B 108.2 . .

loop_
_geom_bond_atom_site_label_1
_geom_bond_atom_site_label_2
_geom_bond_distance
_geom_bond_site_symmetry_2
Br1 C15 1.888(5) .
O1 C11 1.225(4) .
N1 C11 1.335(5) .
N1 C6 1.455(5) .
N1 H1N1 0.75(3) .
N2 C11 1.376(5) .
N2 C12 1.401(5) .
N2 H1N2 0.78(3) .
C17 C12 1.386(5) .
C17 C16 1.386(6) .
C17 H17A 0.9500 .
C12 C13 1.386(5) .
C1 C6 1.526(5) .
C1 C2 1.549(6) .
C1 H1A 0.9900 .
C1 H1B 0.9900 .
C6 C5 1.525(5) .
C6 C9 1.527(6) .
C16 C15 1.361(7) .
C16 H16A 0.9500 .
C13 C14 1.373(6) .
C13 H13A 0.9500 .
C15 C14 1.363(7) .
C5 C4 1.520(6) .
C5 H5A 0.9900 .
C5 H5B 0.9900 .
C14 H14A 0.9500 .
C2 C7 1.506(7) .
C2 C3 1.534(6) .
C2 H2A 1.0000 .
C7 C8 1.510(7) .
C7 H7A 0.9900 .
C7 H7B 0.9900 .
C8 C10 1.512(7) .
C8 C9 1.521(6) .
C8 H8A 1.0000 .
C4 C10 1.517(8) .
C4 C3 1.527(7) .
C4 H4A 1.0000 .
C9 H9A 0.9900 .
C9 H9B 0.9900 .
C3 H3A 0.9900 .
C3 H3B 0.9900 .
C10 H10A 0.9900 .
C10 H10B 0.9900 .

loop_
_geom_torsion_atom_site_label_1
_geom_torsion_atom_site_label_2
_geom_torsion_atom_site_label_3
_geom_torsion_atom_site_label_4
_geom_torsion
_geom_torsion_site_symmetry_1
_geom_torsion_site_symmetry_2
_geom_torsion_site_symmetry_3
_geom_torsion_site_symmetry_4
C6 N1 C11 O1 -4.0(7) . . . .
C6 N1 C11 N2 176.6(4) . . . .
C12 N2 C11 O1 6.6(7) . . . .
C12 N2 C11 N1 -174.0(4) . . . .
C16 C17 C12 C13 -0.1(6) . . . .
C16 C17 C12 N2 177.9(4) . . . .
C11 N2 C12 C17 35.9(6) . . . .
C11 N2 C12 C13 -146.2(4) . . . .
C11 N1 C6 C5 -176.8(4) . . . .
C11 N1 C6 C1 -58.3(5) . . . .
C11 N1 C6 C9 64.2(5) . . . .
C2 C1 C6 N1 -178.4(3) . . . .
C2 C1 C6 C5 -61.0(4) . . . .
C2 C1 C6 C9 57.5(4) . . . .
C12 C17 C16 C15 -1.3(7) . . . .
C17 C12 C13 C14 1.5(6) . . . .
N2 C12 C13 C14 -176.5(4) . . . .
C17 C16 C15 C14 1.3(7) . . . .
C17 C16 C15 Br1 -178.9(4) . . . .
N1 C6 C5 C4 179.8(4) . . . .
C1 C6 C5 C4 59.3(5) . . . .
C9 C6 C5 C4 -59.3(5) . . . .
C16 C15 C14 C13 0.2(7) . . . .
Br1 C15 C14 C13 -179.6(4) . . . .
C12 C13 C14 C15 -1.6(7) . . . .
C6 C1 C2 C7 -58.5(4) . . . .
C6 C1 C2 C3 62.5(5) . . . .
C3 C2 C7 C8 -59.5(5) . . . .
C1 C2 C7 C8 59.9(5) . . . .
C2 C7 C8 C10 59.4(5) . . . .
C2 C7 C8 C9 -61.2(5) . . . .
C6 C5 C4 C10 60.3(5) . . . .
C6 C5 C4 C3 -60.0(6) . . . .
C7 C8 C9 C6 61.2(5) . . . .
C10 C8 C9 C6 -59.5(5) . . . .
N1 C6 C9 C8 176.5(4) . . . .
C5 C6 C9 C8 58.8(5) . . . .
C1 C6 C9 C8 -59.5(4) . . . .
C10 C4 C3 C2 -59.4(5) . . . .
C5 C4 C3 C2 60.7(6) . . . .
C7 C2 C3 C4 59.6(6) . . . .
C1 C2 C3 C4 -61.1(5) . . . .
C7 C8 C10 C4 -60.3(5) . . . .
C9 C8 C10 C4 60.1(6) . . . .
C5 C4 C10 C8 -60.4(5) . . . .
C3 C4 C10 C8 60.6(5) . . . .
